data_2017888
loop_
_publ_author_name
'Smith, Graham'
'Wermuth, Urs D.'

_publ_section_title
;
 Anhydrous 1:1 proton-transfer compounds of isonipecotamide with picric
 acid and 3,5-dinitrosalicylic acid: 4-carbamoylpiperidinium
 2,4,6-trinitrophenolate and two polymorphs of 4-carbamoylpiperidinium
 2-carboxy-4,6-dinitrophenolate
;
_journal_coeditor_code FG3206
_journal_issue 12
_journal_name_full 'Acta Crystallographica Section C'
_journal_page_first o609
_journal_page_last o613
_journal_paper_doi 10.1107/S010827011004672X
_journal_volume 66
_journal_year 2010
_chemical_formula_iupac 'C6 H13 N2 O +, C7 H3 N2 O7 -'
_chemical_formula_moiety 'C6 H13 N2 O +, C7 H3 N2 O7 -'
_chemical_formula_sum 'C13 H16 N4 O8'
_chemical_formula_weight 356.30
_chemical_melting_point 475
_chemical_name_common 'isonipecotamide 3,5-dinitrosalicylate (polymorph 1)'
_chemical_name_systematic
;
4-carbamoylpiperidinium 2-carboxy-4,6-dinitrophenolate
;
_space_group_IT_number 14
_symmetry_cell_setting monoclinic
_symmetry_space_group_name_Hall '-P 2yn'
_symmetry_space_group_name_H-M 'P 1 21/n 1'
_atom_sites_solution_hydrogens geom
_atom_sites_solution_primary direct
_atom_sites_solution_secondary difmap
_audit_creation_method SHELXL97
_cell_angle_alpha 90.00
_cell_angle_beta 118.196(14)
_cell_angle_gamma 90.00
_cell_formula_units_Z 4
_cell_length_a 11.7131(12)
_cell_length_b 12.6450(11)
_cell_length_c 11.8521(14)
_cell_measurement_reflns_used 5903
_cell_measurement_temperature 200(2)
_cell_measurement_theta_max 28.90
_cell_measurement_theta_min 3.09
_cell_volume 1547.1(3)
_computing_cell_refinement '<i>CrysAlis PRO</i> (Oxford Diffraction,  2009)'
_computing_data_collection '<i>CrysAlis PRO</i> (Oxford Diffraction,  2009)'
_computing_data_reduction '<i>CrysAlis PRO</i> (Oxford Diffraction,  2009)'
_computing_molecular_graphics '<i>PLATON</i> (Spek, 2009)'
_computing_publication_material '<i>PLATON</i> (Spek, 2009)'
_computing_structure_refinement 'SHELXL97 (Sheldrick, 2008) within <i>WinGX</i> (Farrugia, 1999)'
_computing_structure_solution '<i>SIR92</i> (Altomare <i>et al.</i>, 1994)'
_diffrn_ambient_temperature 200(2)
_diffrn_measured_fraction_theta_full 0.999
_diffrn_measured_fraction_theta_max 0.999
_diffrn_measurement_device_type 'Oxford Diffraction Gemini-S Ultra CCD-detector diffractometer'
_diffrn_measurement_method '\w scans'
_diffrn_radiation_monochromator graphite
_diffrn_radiation_source 'Enhance (Mo) X-ray source'
_diffrn_radiation_type MoK\a
_diffrn_radiation_wavelength 0.71073
_diffrn_reflns_av_R_equivalents 0.0329
_diffrn_reflns_av_sigmaI/netI 0.0208
_diffrn_reflns_limit_h_max 14
_diffrn_reflns_limit_h_min -14
_diffrn_reflns_limit_k_max 15
_diffrn_reflns_limit_k_min -15
_diffrn_reflns_limit_l_max 14
_diffrn_reflns_limit_l_min -14
_diffrn_reflns_number 19733
_diffrn_reflns_theta_full 26.00
_diffrn_reflns_theta_max 26.00
_diffrn_reflns_theta_min 3.22
_diffrn_standards_number 0
_exptl_absorpt_coefficient_mu 0.129
_exptl_absorpt_correction_T_max 0.98
_exptl_absorpt_correction_T_min 0.93
_exptl_absorpt_correction_type multi-scan
_exptl_absorpt_process_details '(<i>CrysAlis PRO</i>; Oxford Diffraction, 2009)'
_exptl_crystal_colour yellow
_exptl_crystal_density_diffrn 1.530
_exptl_crystal_density_method 'not measured'
_exptl_crystal_description plate
_exptl_crystal_F_000 744
_exptl_crystal_size_max 0.40
_exptl_crystal_size_mid 0.40
_exptl_crystal_size_min 0.20
_refine_diff_density_max 0.307
_refine_diff_density_min -0.239
_refine_ls_extinction_method none
_refine_ls_goodness_of_fit_ref 1.060
_refine_ls_hydrogen_treatment mixed
_refine_ls_matrix_type full
_refine_ls_number_parameters 242
_refine_ls_number_reflns 3048
_refine_ls_number_restraints 0
_refine_ls_restrained_S_all 1.060
_refine_ls_R_factor_all 0.0560
_refine_ls_R_factor_gt 0.0388
_refine_ls_shift/su_max 0.000
_refine_ls_shift/su_mean 0.000
_refine_ls_structure_factor_coef Fsqd
_refine_ls_weighting_details 'calc w=1/[\s^2^(Fo^2^)+(0.0505P)^2^+0.3254P] where P=(Fo^2^+2Fc^2^)/3'
_refine_ls_weighting_scheme calc
_refine_ls_wR_factor_gt 0.0921
_refine_ls_wR_factor_ref 0.0983
_reflns_number_gt 2456
_reflns_number_total 3048
_reflns_threshold_expression I>2\s(I)
_cod_data_source_file fg3206.cif
_cod_data_source_block II
_cod_original_sg_symbol_H-M 'P 21/n'
_cod_database_code 2017888
_cod_database_fobs_code 2017888

loop_
_symmetry_equiv_pos_as_xyz
'x, y, z'
'-x+1/2, y+1/2, -z+1/2'
'-x, -y, -z'
'x+1/2, -y+1/2, z+1/2'

loop_
_atom_site_aniso_label
_atom_site_aniso_U_11
_atom_site_aniso_U_22
_atom_site_aniso_U_33
_atom_site_aniso_U_12
_atom_site_aniso_U_13
_atom_site_aniso_U_23
O41A 0.0362(7) 0.0224(6) 0.0581(8) 0.0004(5) 0.0254(6) 0.0015(5)
N1A 0.0211(7) 0.0230(7) 0.0474(9) 0.0011(6) 0.0170(6) 0.0042(6)
N41A 0.0254(7) 0.0316(8) 0.0422(9) 0.0052(7) 0.0172(6) 0.0031(7)
C2A 0.0396(10) 0.0368(10) 0.0302(9) 0.0097(8) 0.0082(8) 0.0017(8)
C3A 0.0368(9) 0.0349(9) 0.0274(9) 0.0075(7) 0.0089(7) -0.0053(7)
C4A 0.0227(7) 0.0212(8) 0.0336(9) -0.0009(6) 0.0151(7) -0.0002(6)
C5A 0.0333(9) 0.0375(10) 0.0278(9) 0.0101(7) 0.0106(7) -0.0024(7)
C6A 0.0349(9) 0.0343(9) 0.0355(9) 0.0060(7) 0.0165(8) -0.0060(7)
C41A 0.0241(8) 0.0254(8) 0.0271(8) -0.0008(6) 0.0117(6) -0.0036(6)
O2 0.0219(6) 0.0299(6) 0.0541(8) -0.0046(5) 0.0136(5) 0.0031(5)
O11 0.0366(7) 0.0244(7) 0.0637(9) 0.0042(5) 0.0234(6) 0.0040(6)
O12 0.0244(6) 0.0329(7) 0.0585(8) 0.0043(5) 0.0149(6) 0.0053(6)
O31 0.0362(8) 0.0295(7) 0.1270(14) -0.0099(6) 0.0388(9) -0.0149(8)
O32 0.0602(9) 0.0290(7) 0.0753(10) 0.0087(6) 0.0278(8) 0.0154(7)
O51 0.0225(6) 0.0539(8) 0.0652(9) 0.0069(6) 0.0148(6) 0.0013(7)
O52 0.0348(7) 0.0396(8) 0.0948(12) -0.0138(6) 0.0293(8) -0.0057(7)
N3 0.0359(8) 0.0252(7) 0.0537(9) -0.0016(6) 0.0306(7) -0.0009(7)
N5 0.0229(7) 0.0359(8) 0.0448(9) -0.0032(6) 0.0169(6) -0.0085(7)
C1 0.0244(8) 0.0236(8) 0.0271(8) -0.0003(6) 0.0147(6) -0.0006(6)
C2 0.0236(8) 0.0267(8) 0.0269(8) -0.0038(6) 0.0133(6) -0.0006(6)
C3 0.0298(8) 0.0208(8) 0.0308(9) -0.0016(6) 0.0180(7) -0.0002(6)
C4 0.0251(8) 0.0273(8) 0.0299(8) 0.0040(6) 0.0152(7) 0.0016(6)
C5 0.0218(7) 0.0299(8) 0.0286(8) -0.0029(6) 0.0140(6) -0.0039(7)
C6 0.0269(8) 0.0231(8) 0.0295(8) -0.0036(6) 0.0168(7) -0.0039(6)
C11 0.0277(8) 0.0264(8) 0.0318(9) 0.0022(7) 0.0149(7) 0.0005(7)

loop_
_atom_site_type_symbol
_atom_site_label
_atom_site_fract_x
_atom_site_fract_y
_atom_site_fract_z
_atom_site_U_iso_or_equiv
_atom_site_thermal_displace_type
_atom_site_calc_flag
_atom_site_refinement_flags
_atom_site_occupancy
O O41A 0.91435(11) 0.16355(8) 0.34281(12) 0.0376(4) Uani . . 1.000
N N1A 0.64157(13) 0.46323(12) 0.24420(14) 0.0302(4) Uani . . 1.000
N N41A 1.07432(14) 0.25715(14) 0.33428(14) 0.0326(5) Uani . . 1.000
C C2A 0.66526(17) 0.43037(14) 0.13574(16) 0.0389(6) Uani . . 1.000
C C3A 0.74700(16) 0.33094(13) 0.16879(16) 0.0356(5) Uani . . 1.000
C C4A 0.87494(14) 0.34730(11) 0.29070(15) 0.0251(5) Uani . . 1.000
C C5A 0.84626(16) 0.37753(14) 0.40008(16) 0.0344(5) Uani . . 1.000
C C6A 0.76398(16) 0.47717(14) 0.36640(16) 0.0350(5) Uani . . 1.000
C C41A 0.95693(14) 0.24793(12) 0.32469(14) 0.0257(5) Uani . . 1.000
O O2 0.47303(10) 0.29794(9) 0.22748(12) 0.0371(4) Uani . . 1.000
O O11 0.37954(11) -0.01363(9) 0.21453(13) 0.0417(4) Uani . . 1.000
O O12 0.53269(11) 0.10794(10) 0.26508(12) 0.0405(4) Uani . . 1.000
O O31 0.37968(13) 0.49662(10) 0.18436(18) 0.0641(6) Uani . . 1.000
O O32 0.18116(14) 0.51899(10) 0.04687(15) 0.0565(5) Uani . . 1.000
O O51 -0.13172(11) 0.24904(11) -0.05034(14) 0.0496(4) Uani . . 1.000
O O52 -0.07272(12) 0.09399(11) 0.03421(15) 0.0569(5) Uani . . 1.000
N N3 0.27091(14) 0.46176(11) 0.11677(15) 0.0344(5) Uani . . 1.000
N N5 -0.04816(12) 0.18363(11) 0.01234(14) 0.0342(5) Uani . . 1.000
C C1 0.31189(14) 0.16553(11) 0.17075(14) 0.0240(5) Uani . . 1.000
C C2 0.35196(14) 0.27440(12) 0.17692(14) 0.0252(5) Uani . . 1.000
C C3 0.24707(15) 0.34884(11) 0.12059(15) 0.0256(5) Uani . . 1.000
C C4 0.11787(14) 0.31943(12) 0.06519(15) 0.0265(5) Uani . . 1.000
C C5 0.08755(14) 0.21438(12) 0.06551(15) 0.0259(4) Uani . . 1.000
C C6 0.18314(14) 0.13709(12) 0.11806(14) 0.0251(5) Uani . . 1.000
C C11 0.41058(15) 0.07888(12) 0.21983(15) 0.0283(5) Uani . . 1.000
H H4A 0.92350 0.40640 0.27660 0.0300 Uiso calc R 1.000
H H11A 0.591(2) 0.4179(17) 0.2527(19) 0.049(6) Uiso . . 1.000
H H12A 0.5991(18) 0.5283(15) 0.2205(17) 0.040(5) Uiso . . 1.000
H H21A 0.71010 0.48810 0.11600 0.0470 Uiso calc R 1.000
H H22A 0.58130 0.41750 0.05860 0.0470 Uiso calc R 1.000
H H31A 0.76450 0.31250 0.09720 0.0430 Uiso calc R 1.000
H H32A 0.69900 0.27150 0.18120 0.0430 Uiso calc R 1.000
H H41A 1.1000(17) 0.3199(16) 0.3247(17) 0.035(5) Uiso . . 1.000
H H42A 1.120(2) 0.2035(18) 0.3522(19) 0.048(6) Uiso . . 1.000
H H51A 0.79990 0.31880 0.41610 0.0410 Uiso calc R 1.000
H H52A 0.92870 0.38960 0.47930 0.0410 Uiso calc R 1.000
H H61A 0.74310 0.49380 0.43620 0.0420 Uiso calc R 1.000
H H62A 0.81360 0.53730 0.35790 0.0420 Uiso calc R 1.000
H H4 0.05130 0.37100 0.02760 0.0320 Uiso calc R 1.000
H H6 0.15980 0.06510 0.11760 0.0300 Uiso calc R 1.000
H H12 0.53160 0.18860 0.2602 0.0490 Uiso . R 1.000

loop_
_atom_type_symbol
_atom_type_description
_atom_type_scat_dispersion_real
_atom_type_scat_dispersion_imag
_atom_type_scat_source
C C 0.0033 0.0016 'International Tables Vol C Tables 4.2.6.8 and 6.1.1.4'
H H 0.0000 0.0000 'International Tables Vol C Tables 4.2.6.8 and 6.1.1.4'
N N 0.0061 0.0033 'International Tables Vol C Tables 4.2.6.8 and 6.1.1.4'
O O 0.0106 0.0060 'International Tables Vol C Tables 4.2.6.8 and 6.1.1.4'

loop_
_geom_angle_atom_site_label_1
_geom_angle_atom_site_label_2
_geom_angle_atom_site_label_3
_geom_angle_site_symmetry_1
_geom_angle_site_symmetry_2
_geom_angle_site_symmetry_3
_geom_angle
_geom_angle_publ_flag
C11 O12 H12 . . . 106.00 no
C2A N1A C6A . . . 112.57(15) no
H11A N1A H12A . . . 109(2) no
C6A N1A H11A . . . 111.3(14) no
C2A N1A H11A . . . 109.4(14) no
C2A N1A H12A . . . 106.0(12) no
C6A N1A H12A . . . 108.6(12) no
H41A N41A H42A . . . 124(2) no
C41A N41A H41A . . . 118.3(14) no
C41A N41A H42A . . . 117.9(17) no
O32 N3 C3 . . . 118.99(16) no
O31 N3 C3 . . . 119.19(15) no
O31 N3 O32 . . . 121.82(15) no
O51 N5 C5 . . . 118.44(14) no
O52 N5 C5 . . . 118.12(15) no
O51 N5 O52 . . . 123.43(17) no
N1A C2A C3A . . . 111.06(14) no
C2A C3A C4A . . . 110.49(13) no
C5A C4A C41A . . . 110.26(13) no
C3A C4A C5A . . . 108.95(15) no
C3A C4A C41A . . . 110.77(12) no
C4A C5A C6A . . . 110.46(14) no
N1A C6A C5A . . . 110.88(14) no
O41A C41A C4A . . . 120.24(16) no
N41A C41A C4A . . . 116.72(15) no
O41A C41A N41A . . . 123.04(16) no
C3A C2A H22A . . . 109.00 no
N1A C2A H22A . . . 109.00 no
C3A C2A H21A . . . 109.00 no
H21A C2A H22A . . . 108.00 no
N1A C2A H21A . . . 109.00 no
C4A C3A H31A . . . 110.00 no
C2A C3A H32A . . . 110.00 no
H31A C3A H32A . . . 108.00 no
C2A C3A H31A . . . 110.00 no
C4A C3A H32A . . . 110.00 no
C41A C4A H4A . . . 109.00 no
C3A C4A H4A . . . 109.00 no
C5A C4A H4A . . . 109.00 no
C4A C5A H52A . . . 110.00 no
C4A C5A H51A . . . 110.00 no
C6A C5A H51A . . . 110.00 no
C6A C5A H52A . . . 110.00 no
H51A C5A H52A . . . 108.00 no
H61A C6A H62A . . . 108.00 no
N1A C6A H62A . . . 109.00 no
C5A C6A H61A . . . 109.00 no
N1A C6A H61A . . . 109.00 no
C5A C6A H62A . . . 109.00 no
C2 C1 C6 . . . 122.05(15) no
C2 C1 C11 . . . 120.33(15) no
C6 C1 C11 . . . 117.61(13) no
O2 C2 C3 . . . 125.23(14) no
C1 C2 C3 . . . 114.49(15) no
O2 C2 C1 . . . 120.27(15) no
N3 C3 C2 . . . 121.40(16) no
C2 C3 C4 . . . 123.14(14) no
N3 C3 C4 . . . 115.46(15) no
C3 C4 C5 . . . 118.91(15) no
N5 C5 C6 . . . 119.21(14) no
C4 C5 C6 . . . 121.68(16) no
N5 C5 C4 . . . 119.09(15) no
C1 C6 C5 . . . 119.71(14) no
O11 C11 C1 . . . 121.76(17) no
O12 C11 C1 . . . 116.34(14) no
O11 C11 O12 . . . 121.87(16) no
C3 C4 H4 . . . 121.00 no
C5 C4 H4 . . . 121.00 no
C1 C6 H6 . . . 120.00 no
C5 C6 H6 . . . 120.00 no

loop_
_geom_bond_atom_site_label_1
_geom_bond_atom_site_label_2
_geom_bond_site_symmetry_1
_geom_bond_site_symmetry_2
_geom_bond_distance
_geom_bond_publ_flag
O41A C41A . . 1.239(2) no
O2 C2 . . 1.287(2) no
O11 C11 . . 1.218(2) no
O12 C11 . . 1.320(2) no
O31 N3 . . 1.223(2) no
O32 N3 . . 1.222(2) no
O51 N5 . . 1.228(2) no
O52 N5 . . 1.227(2) no
O12 H12 . . 1.01 no
N1A C6A . . 1.491(2) no
N1A C2A . . 1.496(2) no
N41A C41A . . 1.330(3) no
N1A H12A . . 0.93(2) no
N1A H11A . . 0.86(2) no
N41A H42A . . 0.83(2) no
N41A H41A . . 0.88(2) no
N3 C3 . . 1.460(2) no
N5 C5 . . 1.459(2) no
C2A C3A . . 1.515(3) no
C3A C4A . . 1.527(2) no
C4A C5A . . 1.533(2) no
C4A C41A . . 1.516(2) no
C5A C6A . . 1.521(3) no
C2A H22A . . 0.9900 no
C2A H21A . . 0.9900 no
C3A H32A . . 0.9900 no
C3A H31A . . 0.9900 no
C4A H4A . . 1.0000 no
C5A H51A . . 0.9900 no
C5A H52A . . 0.9900 no
C6A H61A . . 0.9900 no
C6A H62A . . 0.9900 no
C1 C6 . . 1.380(2) no
C1 C11 . . 1.497(2) no
C1 C2 . . 1.445(2) no
C2 C3 . . 1.437(2) no
C3 C4 . . 1.386(3) no
C4 C5 . . 1.376(2) no
C5 C6 . . 1.392(2) no
C4 H4 . . 0.9500 no
C6 H6 . . 0.9500 no

loop_
_geom_hbond_atom_site_label_D
_geom_hbond_atom_site_label_H
_geom_hbond_atom_site_label_A
_geom_hbond_site_symmetry_A
_geom_hbond_distance_DH
_geom_hbond_distance_HA
_geom_hbond_distance_DA
_geom_hbond_angle_DHA
_geom_hbond_publ_flag
N1A H11A O2 . 0.86(2) 1.98(2) 2.817(2) 164(2) yes
N1A H11A O31 . 0.86(2) 2.43(2) 2.835(3) 109.7(17) yes
N1A H12A O31 . 0.93(2) 2.43(2) 2.835(3) 106.1(15) yes
N1A H12A O41A 2_655 0.93(2) 1.844(19) 2.6964(19) 151(2) yes
N41A H41A O11 2_655 0.88(2) 2.19(2) 3.053(2) 168(2) yes
O12 H12 O2 . 1.01 1.52 2.4829(17) 157 yes
C4A H4A O11 2_655 1.00 2.48 3.396(2) 153 no
C6 H6 O52 3_555 0.95 2.57 3.356(2) 141 no
C6A H61A O52 2_555 0.99 2.52 3.329(3) 138 no

loop_
_geom_torsion_atom_site_label_1
_geom_torsion_atom_site_label_2
_geom_torsion_atom_site_label_3
_geom_torsion_atom_site_label_4
_geom_torsion_site_symmetry_1
_geom_torsion_site_symmetry_2
_geom_torsion_site_symmetry_3
_geom_torsion_site_symmetry_4
_geom_torsion
_geom_torsion_publ_flag
C6A N1A C2A C3A . . . . 55.3(2) no
C2A N1A C6A C5A . . . . -55.14(19) no
O31 N3 C3 C2 . . . . -15.0(3) no
O31 N3 C3 C4 . . . . 165.79(17) no
O32 N3 C3 C2 . . . . 165.64(17) no
O32 N3 C3 C4 . . . . -13.5(2) no
O52 N5 C5 C4 . . . . -166.78(16) no
O52 N5 C5 C6 . . . . 11.7(2) no
O51 N5 C5 C6 . . . . -169.32(15) no
O51 N5 C5 C4 . . . . 12.2(2) no
N1A C2A C3A C4A . . . . -56.8(2) no
C2A C3A C4A C5A . . . . 58.26(18) no
C2A C3A C4A C41A . . . . 179.72(15) no
C41A C4A C5A C6A . . . . -179.97(15) no
C3A C4A C41A O41A . . . . -58.1(2) no
C3A C4A C41A N41A . . . . 122.29(16) no
C5A C4A C41A O41A . . . . 62.58(19) no
C5A C4A C41A N41A . . . . -117.03(16) no
C3A C4A C5A C6A . . . . -58.22(18) no
C4A C5A C6A N1A . . . . 56.7(2) no
C6 C1 C2 O2 . . . . 179.58(15) no
C6 C1 C2 C3 . . . . -1.8(2) no
C11 C1 C2 O2 . . . . -1.7(2) no
C11 C1 C2 C3 . . . . 176.98(14) no
C2 C1 C6 C5 . . . . 1.9(2) no
C11 C1 C6 C5 . . . . -176.90(14) no
C2 C1 C11 O11 . . . . -179.15(16) no
C2 C1 C11 O12 . . . . -1.4(2) no
C6 C1 C11 O11 . . . . -0.4(2) no
C6 C1 C11 O12 . . . . 177.40(14) no
O2 C2 C3 N3 . . . . -0.3(3) no
O2 C2 C3 C4 . . . . 178.83(16) no
C1 C2 C3 N3 . . . . -178.86(15) no
C1 C2 C3 C4 . . . . 0.3(2) no
N3 C3 C4 C5 . . . . -179.72(15) no
C2 C3 C4 C5 . . . . 1.1(3) no
C3 C4 C5 N5 . . . . 177.34(15) no
C3 C4 C5 C6 . . . . -1.1(2) no
N5 C5 C6 C1 . . . . -178.80(14) no
C4 C5 C6 C1 . . . . -0.4(2) no
